data_7052330
loop_
_publ_author_name
'Krishna Kumar, D.'
'Das, Amitava'
'Dastidar, Parthasarathi'

_publ_section_title
;
 Exploring conformationally flexible hydrogen-bond-functionalized
 ligand and counter anions in metal?organic frameworks of Cu(ii)
;
_journal_issue 9
_journal_name_full 'New Journal of Chemistry'
_journal_page_first 1267
_journal_paper_doi 10.1039/b606150h
_journal_volume 30
_journal_year 2006
_chemical_formula_sum 'C11 H16 Cu N6 O10'
_chemical_formula_weight 455.84
_chemical_name_systematic
;
?
;
_space_group_IT_number 2
_symmetry_cell_setting triclinic
_symmetry_space_group_name_Hall '-P 1'
_symmetry_space_group_name_H-M 'P -1'
_atom_sites_solution_hydrogens geom
_atom_sites_solution_primary direct
_atom_sites_solution_secondary difmap
_audit_creation_method SHELXL-97
_cell_angle_alpha 80.124(1)
_cell_angle_beta 74.892(1)
_cell_angle_gamma 88.202(1)
_cell_formula_units_Z 2
_cell_length_a 8.3292(7)
_cell_length_b 9.7989(8)
_cell_length_c 13.155(1)
_cell_measurement_temperature 100(2)
_cell_volume 1021.10(14)
_computing_cell_refinement 'BRUKER AXS SMART 3'
_computing_data_collection 'BRUKER AXS SMART 3'
_computing_data_reduction 'BRUKER AXS SAINT'
_computing_molecular_graphics 'BRUKER SHELXLTL'
_computing_publication_material 'MERCURY 1.4'
_computing_structure_refinement 'SHELXL-97 (Sheldrick, 1997)'
_computing_structure_solution 'SHELXS-97 (Sheldrick, 1990)'
_diffrn_ambient_temperature 100(2)
_diffrn_detector_area_resol_mean 0.3
_diffrn_measured_fraction_theta_full 0.887
_diffrn_measured_fraction_theta_max 0.887
_diffrn_measurement_device_type 'BRUKER SMART CCD AREA DETECTOR'
_diffrn_measurement_method 'PHI-OMEGA SCAN'
_diffrn_radiation_monochromator graphite
_diffrn_radiation_source 'fine-focus sealed tube'
_diffrn_radiation_type MoK\a
_diffrn_radiation_wavelength 0.71073
_diffrn_reflns_av_R_equivalents 0.0158
_diffrn_reflns_av_sigmaI/netI 0.0353
_diffrn_reflns_limit_h_max 10
_diffrn_reflns_limit_h_min -10
_diffrn_reflns_limit_k_max 13
_diffrn_reflns_limit_k_min -7
_diffrn_reflns_limit_l_max 16
_diffrn_reflns_limit_l_min -14
_diffrn_reflns_number 6085
_diffrn_reflns_theta_full 28.20
_diffrn_reflns_theta_max 28.20
_diffrn_reflns_theta_min 1.63
_exptl_absorpt_coefficient_mu 1.128
_exptl_absorpt_correction_T_max 0.9354
_exptl_absorpt_correction_T_min 0.6869
_exptl_absorpt_correction_type multi-scan
_exptl_absorpt_process_details 'BRUKER SADABS'
_exptl_crystal_colour 'BLUISH GREEN'
_exptl_crystal_density_diffrn 1.483
_exptl_crystal_density_method 'not measured'
_exptl_crystal_description PLATE
_exptl_crystal_F_000 466
_exptl_crystal_size_max 0.36
_exptl_crystal_size_mid 0.21
_exptl_crystal_size_min 0.06
_refine_diff_density_max 0.985
_refine_diff_density_min -0.787
_refine_diff_density_rms 0.122
_refine_ls_extinction_method none
_refine_ls_goodness_of_fit_ref 1.108
_refine_ls_hydrogen_treatment mixed
_refine_ls_matrix_type full
_refine_ls_number_parameters 263
_refine_ls_number_reflns 4444
_refine_ls_number_restraints 0
_refine_ls_restrained_S_all 1.108
_refine_ls_R_factor_all 0.0495
_refine_ls_R_factor_gt 0.0428
_refine_ls_shift/su_max 0.042
_refine_ls_shift/su_mean 0.001
_refine_ls_structure_factor_coef Fsqd
_refine_ls_weighting_details 'calc w=1/[\s^2^(Fo^2^)+(0.0896P)^2^+0.2829P] where P=(Fo^2^+2Fc^2^)/3'
_refine_ls_weighting_scheme calc
_refine_ls_wR_factor_gt 0.1307
_refine_ls_wR_factor_ref 0.1394
_reflns_number_gt 3765
_reflns_number_total 4444
_reflns_threshold_expression >2sigma(I)
_cod_data_source_file b606150h.txt
_cod_data_source_block kkb446dm
_cod_depositor_comments
;
The following automatic conversions were performed:
'_symmetry_cell_setting' value 'TRICLINIC' changed to 'triclinic'
according to '/home/saulius/struct/CIF-dictionaries/cif_core.dic'
dictionary named 'cif_core.dic' version 2.4.1 from
2010-06-29.

'_exptl_absorpt_correction_type' value 'MULTI-SCAN' changed
to 'multi-scan' according to
'/home/saulius/struct/CIF-dictionaries/cif_core.dic' dictionary named
'cif_core.dic' version 2.4.1 from 2010-06-29.

Automatic conversion script
Id: cif_fix_enum 1527 2010-12-29 10:47:43Z saulius 
;
_cod_original_cell_volume 1021.11(4)
_cod_database_code 7052330

loop_
_symmetry_equiv_pos_as_xyz
'x, y, z'
'-x, -y, -z'

loop_
_atom_site_label
_atom_site_type_symbol
_atom_site_fract_x
_atom_site_fract_y
_atom_site_fract_z
_atom_site_U_iso_or_equiv
_atom_site_adp_type
_atom_site_occupancy
_atom_site_symmetry_multiplicity
_atom_site_calc_flag
_atom_site_refinement_flags
_atom_site_disorder_assembly
_atom_site_disorder_group
Cu1 Cu 0.5000 0.5000 0.5000 0.01972(14) Uani 1 2 d S . .
Cu2 Cu 1.0000 0.0000 0.0000 0.02043(14) Uani 1 2 d S . .
N1 N 0.3505(3) 0.5273(2) 0.39918(17) 0.0215(5) Uani 1 1 d . . .
C2 C 0.2143(3) 0.6067(3) 0.4195(2) 0.0289(6) Uani 1 1 d . . .
H2 H 0.1905 0.6499 0.4810 0.035 Uiso 1 1 calc R . .
C3 C 0.1092(4) 0.6266(4) 0.3533(2) 0.0314(6) Uani 1 1 d . . .
H3 H 0.0136 0.6824 0.3695 0.038 Uiso 1 1 calc R . .
C4 C 0.1433(3) 0.5650(3) 0.2631(2) 0.0249(6) Uani 1 1 d . . .
H4 H 0.0716 0.5778 0.2167 0.030 Uiso 1 1 calc R . .
C5 C 0.2843(3) 0.4841(3) 0.2414(2) 0.0202(5) Uani 1 1 d . . .
C6 C 0.3852(3) 0.4686(3) 0.3115(2) 0.0209(5) Uani 1 1 d . . .
H6 H 0.4824 0.4143 0.2966 0.025 Uiso 1 1 calc R . .
N7 N 0.3191(3) 0.4270(2) 0.14708(17) 0.0218(5) Uani 1 1 d . . .
H7 H 0.2629 0.4596 0.1002 0.026 Uiso 1 1 calc R . .
C8 C 0.4316(3) 0.3260(3) 0.1209(2) 0.0187(5) Uani 1 1 d . . .
O9 O 0.5134(2) 0.2660(2) 0.17991(14) 0.0237(4) Uani 1 1 d . . .
N10 N 0.4457(3) 0.2997(2) 0.01973(17) 0.0206(4) Uani 1 1 d . . .
H10 H 0.3797 0.3456 -0.0162 0.025 Uiso 1 1 calc R . .
C11 C 0.5554(3) 0.2065(3) -0.0316(2) 0.0196(5) Uani 1 1 d . . .
C12 C 0.5312(3) 0.1720(3) -0.1249(2) 0.0249(6) Uani 1 1 d . . .
H12 H 0.4406 0.2093 -0.1516 0.030 Uiso 1 1 calc R . .
C13 C 0.6407(3) 0.0826(3) -0.1784(2) 0.0286(6) Uani 1 1 d . . .
H13 H 0.6249 0.0570 -0.2416 0.034 Uiso 1 1 calc R . .
C14 C 0.7724(3) 0.0313(3) -0.1393(2) 0.0266(6) Uani 1 1 d . . .
H14 H 0.8468 -0.0303 -0.1761 0.032 Uiso 1 1 calc R . .
N15 N 0.7986(3) 0.0662(2) -0.04980(18) 0.0212(4) Uani 1 1 d . . .
C16 C 0.6920(3) 0.1506(3) 0.0036(2) 0.0203(5) Uani 1 1 d . . .
H16 H 0.7097 0.1732 0.0672 0.024 Uiso 1 1 calc R . .
O17 O 1.1590(2) 0.0044(2) -0.18181(16) 0.0289(4) Uani 1 1 d . . .
N18 N 1.1991(3) 0.1124(3) -0.24669(19) 0.0291(5) Uani 1 1 d . . .
O19 O 1.2572(6) 0.1060(3) -0.3424(2) 0.0992(16) Uani 1 1 d . . .
O20 O 1.1786(3) 0.2283(2) -0.22066(17) 0.0348(5) Uani 1 1 d . . .
O21 O 1.0686(2) 0.1925(2) 0.00325(18) 0.0282(4) Uani 1 1 d . . .
H21 H 1.0837 0.2403 -0.0580 0.042 Uiso 1 1 calc R . .
O22 O 0.4808(3) 0.2924(2) 0.51719(17) 0.0301(5) Uani 1 1 d . . .
H22B H 0.4132 0.2619 0.5758 0.045 Uiso 1 1 calc R . .
O23 O 0.2668(2) 0.5008(3) 0.64358(15) 0.0311(5) Uani 1 1 d . . .
H23A H 0.2328 0.5822 0.6450 0.047 Uiso 1 1 calc R . .
O24 O 0.1160(3) 0.6349(2) 0.84189(19) 0.0347(5) Uani 1 1 d . . .
N25 N 0.1757(3) 0.5544(2) 0.90583(17) 0.0209(4) Uani 1 1 d . . .
O26 O 0.2589(2) 0.4525(2) 0.87753(15) 0.0258(4) Uani 1 1 d . . .
O27 O 0.1531(2) 0.5759(2) 0.99978(15) 0.0269(4) Uani 1 1 d . . .
H21B H 0.992(2) 0.239(2) 0.0431(17) 0.040(10) Uiso 1 1 d . . .
H22 H 0.4929 0.2622 0.4726 0.050 Uiso 1 1 d R . .
H23B H 0.2860 0.4282 0.6995 0.050 Uiso 1 1 d R . .

loop_
_atom_site_aniso_label
_atom_site_aniso_U_11
_atom_site_aniso_U_22
_atom_site_aniso_U_33
_atom_site_aniso_U_23
_atom_site_aniso_U_13
_atom_site_aniso_U_12
Cu1 0.0195(2) 0.0223(3) 0.0190(2) -0.00698(17) -0.00555(16) 0.00062(17)
Cu2 0.0198(2) 0.0139(2) 0.0252(2) -0.00468(17) -0.00102(17) 0.00328(16)
N1 0.0186(10) 0.0252(12) 0.0219(10) -0.0092(9) -0.0045(8) 0.0035(9)
C2 0.0275(14) 0.0371(16) 0.0256(13) -0.0163(12) -0.0073(11) 0.0104(12)
C3 0.0252(13) 0.0413(18) 0.0302(15) -0.0164(13) -0.0064(11) 0.0143(12)
C4 0.0224(12) 0.0303(15) 0.0239(13) -0.0093(11) -0.0070(10) 0.0066(11)
C5 0.0175(11) 0.0215(13) 0.0216(12) -0.0091(10) -0.0018(9) 0.0020(10)
C6 0.0187(11) 0.0235(13) 0.0219(12) -0.0096(10) -0.0040(9) 0.0011(10)
N7 0.0214(10) 0.0266(12) 0.0208(10) -0.0104(9) -0.0082(8) 0.0062(9)
C8 0.0141(10) 0.0195(12) 0.0223(12) -0.0058(9) -0.0030(9) 0.0003(9)
O9 0.0244(9) 0.0262(10) 0.0222(9) -0.0081(7) -0.0071(7) 0.0071(8)
N10 0.0211(10) 0.0216(11) 0.0220(10) -0.0092(9) -0.0075(8) 0.0046(8)
C11 0.0207(11) 0.0157(12) 0.0210(12) -0.0058(9) -0.0009(9) -0.0011(9)
C12 0.0241(13) 0.0265(14) 0.0267(13) -0.0110(11) -0.0065(10) -0.0019(11)
C13 0.0271(13) 0.0300(15) 0.0312(14) -0.0154(12) -0.0054(11) 0.0002(11)
C14 0.0277(13) 0.0227(13) 0.0284(13) -0.0136(11) 0.0002(11) 0.0015(11)
N15 0.0218(10) 0.0157(10) 0.0236(11) -0.0051(8) -0.0003(8) 0.0008(8)
C16 0.0211(11) 0.0157(12) 0.0221(12) -0.0036(10) -0.0020(9) -0.0010(9)
O17 0.0302(10) 0.0194(10) 0.0282(10) 0.0009(8) 0.0048(8) 0.0028(8)
N18 0.0404(13) 0.0212(12) 0.0241(11) -0.0020(9) -0.0061(10) -0.0028(10)
O19 0.201(4) 0.0282(15) 0.0327(14) -0.0064(12) 0.036(2) -0.018(2)
O20 0.0547(14) 0.0198(10) 0.0328(11) -0.0035(8) -0.0167(10) 0.0003(9)
O21 0.0239(9) 0.0157(9) 0.0405(11) -0.0038(8) -0.0008(8) 0.0003(7)
O22 0.0371(11) 0.0273(11) 0.0260(10) -0.0101(8) -0.0047(8) -0.0021(9)
O23 0.0232(10) 0.0481(13) 0.0219(9) -0.0070(9) -0.0051(8) 0.0034(9)
O24 0.0394(11) 0.0227(10) 0.0466(12) 0.0025(9) -0.0253(10) 0.0038(9)
N25 0.0200(10) 0.0180(11) 0.0265(11) -0.0073(9) -0.0069(8) -0.0013(8)
O26 0.0327(10) 0.0212(10) 0.0237(9) -0.0089(8) -0.0048(8) 0.0043(8)
O27 0.0229(9) 0.0325(11) 0.0302(10) -0.0199(9) -0.0060(7) 0.0013(8)

loop_
_atom_type_symbol
_atom_type_description
_atom_type_scat_dispersion_real
_atom_type_scat_dispersion_imag
_atom_type_scat_source
C C 0.0033 0.0016 'International Tables Vol C Tables 4.2.6.8 and 6.1.1.4'
H H 0.0000 0.0000 'International Tables Vol C Tables 4.2.6.8 and 6.1.1.4'
N N 0.0061 0.0033 'International Tables Vol C Tables 4.2.6.8 and 6.1.1.4'
O O 0.0106 0.0060 'International Tables Vol C Tables 4.2.6.8 and 6.1.1.4'
Cu Cu 0.3201 1.2651 'International Tables Vol C Tables 4.2.6.8 and 6.1.1.4'

loop_
_geom_angle_atom_site_label_1
_geom_angle_atom_site_label_2
_geom_angle_atom_site_label_3
_geom_angle
_geom_angle_site_symmetry_1
_geom_angle_site_symmetry_3
_geom_angle_publ_flag
O22 Cu1 O22 179.999(1) 2_666 . ?
O22 Cu1 N1 91.58(9) 2_666 2_666 ?
O22 Cu1 N1 88.42(9) . 2_666 ?
O22 Cu1 N1 88.42(9) 2_666 . ?
O22 Cu1 N1 91.58(9) . . ?
N1 Cu1 N1 180.00(8) 2_666 . ?
O22 Cu1 O23 90.07(9) 2_666 2_666 ?
O22 Cu1 O23 89.93(9) . 2_666 ?
N1 Cu1 O23 89.49(8) 2_666 2_666 ?
N1 Cu1 O23 90.51(8) . 2_666 ?
O22 Cu1 O23 89.93(9) 2_666 . ?
O22 Cu1 O23 90.07(9) . . ?
N1 Cu1 O23 90.51(8) 2_666 . ?
N1 Cu1 O23 89.49(8) . . ?
O23 Cu1 O23 180.000(1) 2_666 . ?
O21 Cu2 O21 180.0 2_755 . ?
O21 Cu2 N15 92.49(9) 2_755 2_755 ?
O21 Cu2 N15 87.51(9) . 2_755 ?
O21 Cu2 N15 87.52(9) 2_755 . ?
O21 Cu2 N15 92.49(9) . . ?
N15 Cu2 N15 180.0 2_755 . ?
O21 Cu2 O17 93.57(8) 2_755 2_755 ?
O21 Cu2 O17 86.43(8) . 2_755 ?
N15 Cu2 O17 90.63(8) 2_755 2_755 ?
N15 Cu2 O17 89.37(8) . 2_755 ?
O21 Cu2 O17 86.43(8) 2_755 . ?
O21 Cu2 O17 93.57(8) . . ?
N15 Cu2 O17 89.37(8) 2_755 . ?
N15 Cu2 O17 90.63(8) . . ?
O17 Cu2 O17 180.00(11) 2_755 . ?
C6 N1 C2 119.0(2) . . ?
C6 N1 Cu1 120.99(18) . . ?
C2 N1 Cu1 120.04(18) . . ?
N1 C2 C3 121.7(3) . . ?
N1 C2 H2 119.2 . . ?
C3 C2 H2 119.2 . . ?
C2 C3 C4 119.7(3) . . ?
C2 C3 H3 120.1 . . ?
C4 C3 H3 120.1 . . ?
C3 C4 C5 118.8(3) . . ?
C3 C4 H4 120.6 . . ?
C5 C4 H4 120.6 . . ?
C6 C5 C4 118.5(2) . . ?
C6 C5 N7 123.9(2) . . ?
C4 C5 N7 117.6(2) . . ?
N1 C6 C5 122.4(2) . . ?
N1 C6 H6 118.8 . . ?
C5 C6 H6 118.8 . . ?
C8 N7 C5 126.5(2) . . ?
C8 N7 H7 116.8 . . ?
C5 N7 H7 116.8 . . ?
O9 C8 N7 124.4(2) 1 . ?
O9 C8 N7 124.4(2) . . ?
O9 C8 N10 123.1(2) 1 . ?
O9 C8 N10 123.1(2) . . ?
N7 C8 N10 112.5(2) . . ?
C8 N10 C11 126.0(2) . . ?
C8 N10 H10 117.0 . . ?
C11 N10 H10 117.0 . . ?
C12 C11 C16 118.2(2) . . ?
C12 C11 N10 118.3(2) . . ?
C16 C11 N10 123.4(2) . . ?
C13 C12 C11 119.3(3) . . ?
C13 C12 H12 120.4 . . ?
C11 C12 H12 120.4 . . ?
C14 C13 C12 119.5(3) . . ?
C14 C13 H13 120.3 . . ?
C12 C13 H13 120.3 . . ?
N15 C14 C13 121.6(3) . . ?
N15 C14 H14 119.2 . . ?
C13 C14 H14 119.2 . . ?
C16 N15 C14 119.4(2) . . ?
C16 N15 Cu2 119.77(18) . . ?
C14 N15 Cu2 120.79(18) . . ?
N15 C16 C11 122.0(2) . . ?
N15 C16 H16 119.0 . . ?
C11 C16 H16 119.0 . . ?
N18 O17 Cu2 123.32(17) . . ?
O17 N18 O20 122.6(2) . 1 ?
O17 N18 O20 122.6(2) . . ?
O17 N18 O19 119.4(3) . . ?
O20 N18 O19 117.9(2) 1 . ?
O20 N18 O19 117.9(2) . . ?
Cu2 O21 H21 109.5 . . ?
Cu2 O21 H21B 114.3(14) . . ?
H21 O21 H21B 103.1 . . ?
Cu1 O22 H22B 109.5 . . ?
Cu1 O22 H22 119.2 . . ?
H22B O22 H22 123.6 . . ?
Cu1 O23 H23A 109.5 . . ?
Cu1 O23 H23B 105.1 . . ?
H23A O23 H23B 131.7 . . ?
O24 N25 O26 120.8(2) . 1 ?
O24 N25 O26 120.8(2) . . ?
O24 N25 O27 119.6(2) . . ?
O26 N25 O27 119.6(2) 1 . ?
O26 N25 O27 119.6(2) . . ?

loop_
_geom_bond_atom_site_label_1
_geom_bond_atom_site_label_2
_geom_bond_distance
_geom_bond_site_symmetry_2
_geom_bond_publ_flag
Cu1 O22 2.014(2) 2_666 ?
Cu1 O22 2.014(2) . ?
Cu1 N1 2.024(2) 2_666 ?
Cu1 N1 2.024(2) . ?
Cu1 O23 2.3308(19) 2_666 ?
Cu1 O23 2.3308(19) . ?
Cu2 O21 1.999(2) 2_755 ?
Cu2 O21 1.999(2) . ?
Cu2 N15 2.006(2) 2_755 ?
Cu2 N15 2.006(2) . ?
Cu2 O17 2.4068(19) 2_755 ?
Cu2 O17 2.4068(19) . ?
N1 C6 1.338(3) . ?
N1 C2 1.349(4) . ?
C2 C3 1.375(4) . ?
C2 H2 0.9500 . ?
C3 C4 1.383(4) . ?
C3 H3 0.9500 . ?
C4 C5 1.391(4) . ?
C4 H4 0.9500 . ?
C5 C6 1.388(4) . ?
C5 N7 1.406(3) . ?
C6 H6 0.9500 . ?
N7 C8 1.366(3) . ?
N7 H7 0.8800 . ?
C8 O9 1.227(3) 1 ?
C8 O9 1.227(3) . ?
C8 N10 1.374(3) . ?
N10 C11 1.401(3) . ?
N10 H10 0.8800 . ?
C11 C12 1.391(4) . ?
C11 C16 1.400(4) . ?
C12 C13 1.386(4) . ?
C12 H12 0.9500 . ?
C13 C14 1.376(4) . ?
C13 H13 0.9500 . ?
C14 N15 1.352(4) . ?
C14 H14 0.9500 . ?
N15 C16 1.339(3) . ?
C16 H16 0.9500 . ?
O17 N18 1.234(3) . ?
N18 O20 1.236(3) 1 ?
N18 O20 1.236(3) . ?
N18 O19 1.237(3) . ?
O21 H21 0.8400 . ?
O21 H21B 0.88(2) . ?
O22 H22B 0.8400 . ?
O22 H22 0.6854 . ?
O23 H23A 0.8400 . ?
O23 H23B 0.9735 . ?
O24 N25 1.243(3) . ?
N25 O26 1.251(3) 1 ?
N25 O26 1.251(3) . ?
N25 O27 1.254(3) . ?

loop_
_geom_hbond_atom_site_label_D
_geom_hbond_atom_site_label_H
_geom_hbond_atom_site_label_A
_geom_hbond_distance_DH
_geom_hbond_distance_HA
_geom_hbond_distance_DA
_geom_hbond_angle_DHA
_geom_hbond_site_symmetry_A
N7 H7 O27 0.88 1.98 2.845(3) 166.4 1_554
N10 H10 O26 0.88 2.06 2.928(3) 170.2 1_554
O21 H21B O24 0.88(2) 2.12(2) 2.960(3) 158.8(19) 2_666
O21 H21B O27 0.88(2) 2.22(2) 2.882(3) 131.3(18) 2_666
O21 H21 O26 0.84 2.47 3.030(3) 124.6 1_654
O22 H22B O19 0.84 2.00 2.735(4) 145.2 1_456
O23 H23B O20 0.97 2.16 2.943(3) 136.8 1_456
O23 H23B O26 0.97 2.35 3.016(3) 125.3 1
C12 H12 O20 0.95 2.56 3.479(4) 161.8 1_455
